data_7239657
loop_
_publ_author_name
'Liu, Jin-Hua'
'Zhang, Jing'
'Zhao, Dan'
'Lin, Li-Dan'
'Sun, Yan-Qiong'
'Li, Xin-Xiong'
'Zheng, Shou-Tian'

_publ_section_title
;
 The incorporation of heterovalent copper-oxo and copper-halide clusters
 for the fabrication of three porous cluster organic frameworks:
 syntheses, structures and iodine adsorption/release study
;
_journal_issue 4
_journal_name_full CrystEngComm
_journal_page_first 821
_journal_page_last 828
_journal_paper_doi 10.1039/C9CE01745C
_journal_volume 22
_journal_year 2020
_chemical_formula_sum 'C36 H44 Cu10 I8 N8 O10'
_chemical_formula_weight 2399.39
_space_group_crystal_system orthorhombic
_space_group_IT_number 64
_space_group_name_Hall '-C 2ac 2'
_space_group_name_H-M_alt 'C m c e'
_atom_sites_solution_hydrogens mixed
_audit_creation_method SHELXL-2014/7
_audit_update_record
;
2019-09-23 deposited with the CCDC.	2019-12-20 downloaded from the CCDC.
;
_cell_angle_alpha 90
_cell_angle_beta 90
_cell_angle_gamma 90
_cell_formula_units_Z 4
_cell_length_a 29.002(3)
_cell_length_b 17.6197(15)
_cell_length_c 16.9351(15)
_cell_measurement_reflns_used 15611
_cell_measurement_temperature 175(2)
_cell_measurement_theta_max 25.0285
_cell_measurement_theta_min 2.6875
_cell_volume 8653.9(14)
_computing_structure_refinement 'SHELXL-2014/7 (Sheldrick, 2014)'
_diffrn_ambient_temperature 175(2)
_diffrn_measured_fraction_theta_full 0.991
_diffrn_measured_fraction_theta_max 0.991
_diffrn_measurement_device_type 'Bruker APEX II'
_diffrn_measurement_method 'Omega scan'
_diffrn_radiation_type MoK\a
_diffrn_radiation_wavelength 0.71073
_diffrn_reflns_av_R_equivalents 0.0239
_diffrn_reflns_av_unetI/netI 0.0240
_diffrn_reflns_Laue_measured_fraction_full 0.991
_diffrn_reflns_Laue_measured_fraction_max 0.991
_diffrn_reflns_limit_h_max 34
_diffrn_reflns_limit_h_min -28
_diffrn_reflns_limit_k_max 20
_diffrn_reflns_limit_k_min -16
_diffrn_reflns_limit_l_max 20
_diffrn_reflns_limit_l_min -14
_diffrn_reflns_number 14839
_diffrn_reflns_point_group_measured_fraction_full 0.991
_diffrn_reflns_point_group_measured_fraction_max 0.991
_diffrn_reflns_theta_full 25.041
_diffrn_reflns_theta_max 25.041
_diffrn_reflns_theta_min 1.810
_exptl_absorpt_coefficient_mu 5.295
_exptl_absorpt_correction_T_max 0.364
_exptl_absorpt_correction_T_min 0.340
_exptl_absorpt_correction_type multi-scan
_exptl_crystal_colour green
_exptl_crystal_density_diffrn 1.842
_exptl_crystal_density_method 'not measured'
_exptl_crystal_description square
_exptl_crystal_F_000 4440
_exptl_crystal_size_max 0.21
_exptl_crystal_size_mid 0.20
_exptl_crystal_size_min 0.19
_platon_squeeze_details ' ?'
_refine_diff_density_max 3.158
_refine_diff_density_min -1.122
_refine_diff_density_rms 0.140
_refine_ls_extinction_method none
_refine_ls_goodness_of_fit_ref 1.050
_refine_ls_hydrogen_treatment constr
_refine_ls_matrix_type full
_refine_ls_number_parameters 166
_refine_ls_number_reflns 3879
_refine_ls_number_restraints 0
_refine_ls_restrained_S_all 1.050
_refine_ls_R_factor_all 0.0384
_refine_ls_R_factor_gt 0.0315
_refine_ls_shift/su_max 0.001
_refine_ls_shift/su_mean 0.000
_refine_ls_structure_factor_coef Fsqd
_refine_ls_weighting_details 'w=1/[\s^2^(Fo^2^)+(0.0525P)^2^+39.3439P] where P=(Fo^2^+2Fc^2^)/3'
_refine_ls_weighting_scheme calc
_refine_ls_wR_factor_gt 0.0896
_refine_ls_wR_factor_ref 0.0926
_reflns_Friedel_coverage 0.000
_reflns_number_gt 3252
_reflns_number_total 3879
_reflns_threshold_expression 'I > 2\s(I)'
_cod_data_source_file c9ce01745c2.cif
_cod_data_source_block 1
_cod_depositor_comments
;Adding full bibliography for 7239657--7239659.cif.

 Adding full bibliography for 7239657--7239659.cif.
;
_cod_original_cell_volume 8654.1(13)
_cod_original_sg_symbol_Hall '-C 2bc 2'
_cod_original_sg_symbol_H-M 'C m c a'
_cod_database_code 7239657
_shelx_shelxl_version_number 2014/7
_shelx_space_group_comment
;
The symmetry employed for this shelxl refinement is uniquely defined
by the following loop, which should always be used as a source of
symmetry information in preference to the above space-group names.
They are only intended as comments.
;

loop_
_space_group_symop_operation_xyz
'x, y, z'
'-x, -y+1/2, z+1/2'
'-x, y+1/2, -z+1/2'
'x, -y, -z'
'x+1/2, y+1/2, z'
'-x+1/2, -y+1, z+1/2'
'-x+1/2, y+1, -z+1/2'
'x+1/2, -y+1/2, -z'
'-x, -y, -z'
'x, y-1/2, -z-1/2'
'x, -y-1/2, z-1/2'
'-x, y, z'
'-x+1/2, -y+1/2, -z'
'x+1/2, y, -z-1/2'
'x+1/2, -y, z-1/2'
'-x+1/2, y+1/2, z'

loop_
_atom_site_label
_atom_site_type_symbol
_atom_site_fract_x
_atom_site_fract_y
_atom_site_fract_z
_atom_site_U_iso_or_equiv
_atom_site_adp_type
_atom_site_occupancy
_atom_site_site_symmetry_order
_atom_site_calc_flag
_atom_site_refinement_flags_posn
_atom_site_refinement_flags_adp
_atom_site_refinement_flags_occupancy
Cu1 Cu 0.5000 0.04425(5) -0.06275(5) 0.0238(2) Uani 1 2 d S T P
Cu2 Cu 0.29134(2) 0.29440(4) 0.22301(4) 0.03387(19) Uani 1 1 d . . .
Cu3 Cu 0.23544(2) 0.40183(4) 0.17226(4) 0.02923(18) Uani 1 1 d . . .
I1 I 0.21754(2) 0.25603(2) 0.12715(2) 0.02976(12) Uani 1 1 d . . .
I2 I 0.32501(2) 0.43608(2) 0.21775(2) 0.03005(12) Uani 1 1 d . . .
O1 O 0.45206(15) 0.1017(3) -0.0059(3) 0.0477(12) Uani 1 1 d . . .
O2 O 0.45216(15) 0.0266(2) 0.1000(3) 0.0444(11) Uani 1 1 d . . .
O1W O 0.5000 0.1137(4) -0.1660(4) 0.062(2) Uani 1 2 d S T P
H1WA H 0.4820 0.1516 -0.1691 0.074 Uiso 0.5 1 d R U P
H1WB H 0.5180 0.1033 -0.2041 0.074 Uiso 0.5 1 d R U P
N1 N 0.33768(16) 0.2255(3) 0.1713(3) 0.0314(11) Uani 1 1 d . . .
N2 N 0.23047(15) 0.4634(2) 0.0666(2) 0.0243(10) Uani 1 1 d . . .
C1 C 0.3531(2) 0.2401(3) 0.0984(4) 0.0411(15) Uani 1 1 d . . .
H1A H 0.3415 0.2820 0.0717 0.049 Uiso 1 1 calc R U .
C2 C 0.3533(2) 0.1627(3) 0.2059(3) 0.0332(13) Uani 1 1 d . . .
H2A H 0.3417 0.1501 0.2554 0.040 Uiso 1 1 calc R U .
C3 C 0.38568(19) 0.1152(3) 0.1724(4) 0.0343(14) Uani 1 1 d . . .
H3A H 0.3960 0.0724 0.1994 0.041 Uiso 1 1 calc R U .
C4 C 0.40253(18) 0.1320(3) 0.0983(3) 0.0264(12) Uani 1 1 d . . .
C5 C 0.3855(2) 0.1958(4) 0.0613(4) 0.0417(15) Uani 1 1 d . . .
H5A H 0.3960 0.2088 0.0112 0.050 Uiso 1 1 calc R U .
C6 C 0.43840(18) 0.0821(3) 0.0604(3) 0.0294(12) Uani 1 1 d . . .
C7 C 0.2574(2) 0.4227(3) 0.0059(3) 0.0390(15) Uani 1 1 d . . .
H7A H 0.2483 0.3698 0.0048 0.047 Uiso 1 1 calc R U .
H7B H 0.2899 0.4250 0.0190 0.047 Uiso 1 1 calc R U .
C8 C 0.2496(3) 0.5416(3) 0.0763(3) 0.0431(16) Uani 1 1 d . . .
H8A H 0.2785 0.5394 0.1049 0.052 Uiso 1 1 calc R U .
H8B H 0.2282 0.5725 0.1063 0.052 Uiso 1 1 calc R U .
C9 C 0.18292(19) 0.4732(4) 0.0366(3) 0.0357(14) Uani 1 1 d . . .
H9A H 0.1637 0.4947 0.0778 0.043 Uiso 1 1 calc R U .
H9B H 0.1703 0.4242 0.0221 0.043 Uiso 1 1 calc R U .

loop_
_atom_site_aniso_label
_atom_site_aniso_U_11
_atom_site_aniso_U_22
_atom_site_aniso_U_33
_atom_site_aniso_U_23
_atom_site_aniso_U_13
_atom_site_aniso_U_12
Cu1 0.0198(5) 0.0213(4) 0.0301(5) -0.0074(4) 0.000 0.000
Cu2 0.0369(4) 0.0315(4) 0.0332(4) 0.0002(3) 0.0117(3) 0.0129(3)
Cu3 0.0403(4) 0.0252(4) 0.0221(4) 0.0049(3) 0.0026(3) 0.0011(3)
I1 0.0433(2) 0.02199(19) 0.0240(2) -0.00305(14) 0.00336(15) -0.00608(15)
I2 0.0279(2) 0.0332(2) 0.0290(2) 0.00633(15) 0.00101(15) -0.00527(14)
O1 0.050(3) 0.050(3) 0.043(3) -0.001(2) 0.016(2) 0.024(2)
O2 0.049(3) 0.038(2) 0.046(3) 0.000(2) 0.016(2) 0.019(2)
O1W 0.085(5) 0.057(5) 0.043(4) -0.011(3) 0.000 0.000
N1 0.035(3) 0.030(3) 0.029(3) -0.003(2) 0.005(2) 0.008(2)
N2 0.037(3) 0.018(2) 0.019(2) 0.0015(18) 0.0022(19) 0.0003(18)
C1 0.050(4) 0.037(3) 0.036(3) 0.007(3) 0.007(3) 0.017(3)
C2 0.037(3) 0.031(3) 0.031(3) 0.000(3) 0.011(3) 0.008(2)
C3 0.032(3) 0.028(3) 0.042(4) 0.000(3) 0.006(3) 0.007(2)
C4 0.023(3) 0.024(3) 0.033(3) -0.012(2) -0.001(2) 0.000(2)
C5 0.039(4) 0.048(4) 0.037(4) -0.002(3) 0.009(3) 0.008(3)
C6 0.022(3) 0.032(3) 0.035(3) -0.011(3) 0.003(2) -0.003(2)
C7 0.060(4) 0.024(3) 0.033(3) 0.006(3) 0.020(3) 0.013(3)
C8 0.075(5) 0.024(3) 0.030(3) 0.003(3) -0.018(3) -0.010(3)
C9 0.032(3) 0.046(4) 0.029(3) 0.005(3) 0.000(3) 0.000(3)

loop_
_atom_type_symbol
_atom_type_description
_atom_type_scat_dispersion_real
_atom_type_scat_dispersion_imag
_atom_type_scat_source
C C 0.0033 0.0016 'International Tables Vol C Tables 4.2.6.8 and 6.1.1.4'
N N 0.0061 0.0033 'International Tables Vol C Tables 4.2.6.8 and 6.1.1.4'
O O 0.0106 0.0060 'International Tables Vol C Tables 4.2.6.8 and 6.1.1.4'
Cu Cu 0.3201 1.2651 'International Tables Vol C Tables 4.2.6.8 and 6.1.1.4'
I I -0.4742 1.8119 'International Tables Vol C Tables 4.2.6.8 and 6.1.1.4'
H H 0.0000 0.0000 'International Tables Vol C Tables 4.2.6.8 and 6.1.1.4'

loop_
_geom_angle_atom_site_label_1
_geom_angle_atom_site_label_2
_geom_angle_atom_site_label_3
_geom_angle
_geom_angle_site_symmetry_1
_geom_angle_site_symmetry_3
O2 Cu1 O2 89.6(3) 4 9_655
O2 Cu1 O1 89.1(2) 4 .
O2 Cu1 O1 168.16(19) 9_655 .
O2 Cu1 O1 168.16(19) 4 12_655
O2 Cu1 O1 89.1(2) 9_655 12_655
O1 Cu1 O1 89.7(3) . 12_655
O2 Cu1 O1W 95.78(19) 4 .
O2 Cu1 O1W 95.78(19) 9_655 .
O1 Cu1 O1W 96.06(19) . .
O1 Cu1 O1W 96.06(19) 12_655 .
O2 Cu1 Cu1 83.30(13) 4 9_655
O2 Cu1 Cu1 83.30(13) 9_655 9_655
O1 Cu1 Cu1 84.86(14) . 9_655
O1 Cu1 Cu1 84.86(14) 12_655 9_655
O1W Cu1 Cu1 178.70(19) . 9_655
N1 Cu2 Cu2 141.18(14) . 7_545
N1 Cu2 Cu3 134.62(14) . .
Cu2 Cu2 Cu3 62.71(3) 7_545 .
N1 Cu2 I1 109.21(14) . 7_545
Cu2 Cu2 I1 64.29(3) 7_545 7_545
Cu3 Cu2 I1 115.94(3) . 7_545
N1 Cu2 I2 107.71(14) . .
Cu2 Cu2 I2 110.613(16) 7_545 .
Cu3 Cu2 I2 62.92(2) . .
I1 Cu2 I2 107.82(3) 7_545 .
N1 Cu2 Cu3 153.98(14) . 7_545
Cu2 Cu2 Cu3 59.91(2) 7_545 7_545
Cu3 Cu2 Cu3 62.30(3) . 7_545
I1 Cu2 Cu3 61.39(2) 7_545 7_545
I2 Cu2 Cu3 58.37(2) . 7_545
N1 Cu2 I1 96.53(14) . .
Cu2 Cu2 I1 59.12(3) 7_545 .
Cu3 Cu2 I1 60.59(2) . .
I1 Cu2 I1 115.19(3) 7_545 .
I2 Cu2 I1 119.27(3) . .
Cu3 Cu2 I1 109.44(3) 7_545 .
N2 Cu3 I2 116.11(12) . 7_545
N2 Cu3 Cu2 133.77(12) . .
I2 Cu3 Cu2 110.12(3) 7_545 .
N2 Cu3 Cu2 154.25(12) . 7_545
I2 Cu3 Cu2 60.33(2) 7_545 7_545
Cu2 Cu3 Cu2 57.38(3) . 7_545
N2 Cu3 I1 103.59(12) . .
I2 Cu3 I1 106.71(3) 7_545 .
Cu2 Cu3 I1 62.13(2) . .
Cu2 Cu3 I1 58.06(2) 7_545 .
N2 Cu3 Cu3 146.44(12) . 7_545
I2 Cu3 Cu3 61.89(3) 7_545 7_545
Cu2 Cu3 Cu3 60.12(2) . 7_545
Cu2 Cu3 Cu3 57.58(2) 7_545 7_545
I1 Cu3 Cu3 108.939(15) . 7_545
N2 Cu3 I2 100.87(12) . .
I2 Cu3 I2 112.19(3) 7_545 .
Cu2 Cu3 I2 59.35(2) . .
Cu2 Cu3 I2 103.80(3) 7_545 .
I1 Cu3 I2 117.40(3) . .
Cu3 Cu3 I2 56.63(2) 7_545 .
Cu2 I1 Cu3 60.55(2) 7_545 .
Cu2 I1 Cu2 56.58(3) 7_545 .
Cu3 I1 Cu2 57.28(2) . .
Cu3 I2 Cu2 61.30(2) 7_545 .
Cu3 I2 Cu3 61.48(3) 7_545 .
Cu2 I2 Cu3 57.73(2) . .
C6 O1 Cu1 121.6(4) . .
C6 O2 Cu1 123.3(4) . 9_655
C2 N1 C1 116.9(5) . .
C2 N1 Cu2 122.5(4) . .
C1 N1 Cu2 120.6(4) . .
C7 N2 C9 108.1(4) . .
C7 N2 C8 109.1(5) . .
C9 N2 C8 106.0(5) . .
C7 N2 Cu3 107.9(3) . .
C9 N2 Cu3 114.6(3) . .
C8 N2 Cu3 111.0(3) . .
N1 C1 C5 122.8(6) . .
N1 C2 C3 123.6(5) . .
C4 C3 C2 119.0(5) . .
C5 C4 C3 117.5(5) . .
C5 C4 C6 122.1(5) . .
C3 C4 C6 120.4(5) . .
C1 C5 C4 120.0(6) . .
O1 C6 O2 127.0(5) . .
O1 C6 C4 116.3(5) . .
O2 C6 C4 116.7(5) . .
N2 C7 C8 110.6(4) . 4_565
N2 C8 C7 109.4(4) . 4_565
N2 C9 C9 110.1(3) . 4_565

loop_
_geom_bond_atom_site_label_1
_geom_bond_atom_site_label_2
_geom_bond_distance
_geom_bond_site_symmetry_2
Cu1 O2 1.970(4) 4
Cu1 O2 1.970(4) 9_655
Cu1 O1 1.971(4) .
Cu1 O1 1.971(4) 12_655
Cu1 O1W 2.134(7) .
Cu1 Cu1 2.6361(19) 9_655
Cu2 N1 2.012(4) .
Cu2 Cu2 2.5662(14) 7_545
Cu2 Cu3 2.6363(10) .
Cu2 I1 2.6386(8) 7_545
Cu2 I2 2.6820(8) .
Cu2 Cu3 2.7077(9) 7_545
Cu2 I1 2.7702(9) .
Cu3 N2 2.098(4) .
Cu3 I2 2.6283(8) 7_545
Cu3 Cu2 2.7078(9) 7_545
Cu3 I1 2.7299(8) .
Cu3 Cu3 2.7651(13) 7_545
Cu3 I2 2.7759(8) .
I1 Cu2 2.6386(8) 7_545
I2 Cu3 2.6283(8) 7_545
O1 C6 1.241(7) .
O2 C6 1.251(7) .
O2 Cu1 1.970(4) 9_655
N1 C2 1.331(7) .
N1 C1 1.339(8) .
N2 C7 1.477(7) .
N2 C9 1.480(7) .
N2 C8 1.493(7) .
C1 C5 1.373(8) .
C2 C3 1.382(8) .
C3 C4 1.379(8) .
C4 C5 1.378(8) .
C4 C6 1.505(7) .
C7 C8 1.543(8) 4_565
C8 C7 1.543(8) 4_565
C9 C9 1.559(11) 4_565

loop_
_platon_squeeze_void_nr
_platon_squeeze_void_average_x
_platon_squeeze_void_average_y
_platon_squeeze_void_average_z
_platon_squeeze_void_volume
_platon_squeeze_void_count_electrons
1 0.000 -0.005 -0.010 1662.0 151.4
2 0.500 0.436 -0.017 1662.0 151.4
